data_2000774
loop_
_publ_author_name
'Watson, W. H.'
'Kashyap, R. P.'
'Krawiec, M.'
'Marchand, A. P.'
'Lu, S.-P.'

_publ_section_title
;
 Three substituted hexahydro-5,8-dimethanonaphthalenes
;
_journal_issue 7
_journal_name_full 'Acta Crystallographica Section C'
_journal_page_first 1290
_journal_page_last 1294
_journal_paper_doi 10.1107/S0108270191014877
_journal_volume 48
_journal_year 1992
_chemical_formula_sum 'C13 H16 O3'
_chemical_formula_weight 220.27
_symmetry_cell_setting monoclinic
_symmetry_space_group_name_Hall 'C -2yc'
_symmetry_space_group_name_H-M 'C 1 c 1'
_cell_angle_alpha 90
_cell_angle_beta 105.34(2)
_cell_angle_gamma 90
_cell_formula_units_Z 4
_cell_length_a 10.827(4)
_cell_length_b 8.395(2)
_cell_length_c 12.997(2)
_cell_volume 1139.2(5)
_diffrn_radiation_type Mo
_diffrn_radiation_wavelength 0.71073
_exptl_absorpt_coefficient_mu 0.100
_exptl_crystal_density_diffrn 1.280
_exptl_crystal_F_000 472
_cod_data_source_file hh0572.cif
_cod_data_source_block hh0572_structure_3_of_3
_cod_original_cell_volume 1139.2(4)
_cod_database_code 2000774

loop_
_atom_site_label
_atom_site_fract_x
_atom_site_fract_y
_atom_site_fract_z
_atom_site_U_iso_or_equiv
C(1) -.0043(2) .5985(3) -.1235(2) .0430(10)
C(2) .0917(2) .4523(3) -.1096(2) .0390(10)
C(3) .0227(2) .2972(3) -.1117(2) .0440(10)
O(3) -.0486(2) .2512(2) -.1970(2) .0650(10)
C(4) .0374(3) .2083(3) -.0149(2) .0450(10)
C(5) .1269(2) .2442(3) .0753(2) .0380(10)
O(5) .1465 .1663(2) .1674 .0490(10)
C(6) .2289(2) .3694(3) .0825(2) .0370(10)
O(6) .2607(2) .4469(2) .1828(2) .0440(10)
C(7) .1964(2) .4947(3) -.0058(2) .0400(10)
C(8) .1480(3) .6561(3) .0275(2) .0490(10)
C(9) .0265(3) .6245(3) .0575(2) .0530(10)
C(10) -.0633(3) .5889(3) -.0305(2) .0520(10)
C(11) .0938(3) .7311(3) -.0832(2) .0520(10)
C(12) -.0943(3) .6196(4) -.2339(2) .0600(10)
C(13) .0648(3) .0350(3) .1737(3) .0590(10)
H(2) .127(2) .451(3) -.169(2) ?
H(4) -.011(3) .116(4) -.012(2) ?
H(6) .303(3) .314(3) .077(2) ?
H(60) .311(3) .389(4) .229(2) ?
H(7) .270(2) .518(3) -.0271(17) ?
H(8) .215(3) .717(4) .076(3) ?
H(9) .017(3) .618(4) .128(2) ?
H(10) -.147(4) .555(4) -.046(3) ?
H(11A) .1563 .7396 -.1235 ?
H(11B) .0548 .8333 -.0804 ?
H(12A) -.0454 .6234 -.2857 ?
H(12B) -.1414 .7172 -.2364 ?
H(12C) -.1532 .5316 -.2497 ?
H(13A) .0902 -.0097 .2444 ?
H(13B) .0720 -.0447 .1225 ?
H(13C) -.0226 .0710 .1584 ?

loop_
_geom_bond_atom_site_label_1
_geom_bond_atom_site_label_2
_geom_bond_distance
C(1) C(2) 1.588(3)
C(1) C(10) 1.511(4)
C(1) C(11) 1.533(4)
C(1) C(12) 1.516(3)
C(2) C(3) 1.498(3)
C(2) C(7) 1.557(3)
C(3) C(4) 1.436(4)
C(3) O(3) 1.233(3)
C(4) C(5) 1.342(4)
C(5) C(6) 1.510(3)
C(6) C(7) 1.528(3)
C(6) O(6) 1.415(3)
C(7) C(8) 1.555(3)
C(8) C(9) 1.494(5)
C(8) C(11) 1.539(3)
C(9) C(10) 1.323(4)
C(5) O(5) 1.332(3)
O(5) C(13) 1.428(3)
